data_7251358
loop_
_publ_author_name
'Zhong, Fu-Hui'
'Liu, Chen-Yang'
'Zheng, Xiao-Yue'
'Cao, Chen'
'Peng, Yan'
'Hu, Zhao-Bo'
'Liu, Sui-Jun'
'Wen, He-Rui'

_publ_section_title
;
 Base and Anion Regulated Synthesis of Dysprosium Compounds
;
_journal_name_full CrystEngComm
_journal_paper_doi 10.1039/D5CE00940E
_journal_year 2025
_chemical_formula_moiety 'C38 H42 Dy2 F6 N8 O10 S2, 2(C F3 O3 S)'
_chemical_formula_sum 'C40 H42 Dy2 F12 N8 O16 S4'
_chemical_formula_weight 1572.05
_space_group_crystal_system triclinic
_space_group_IT_number 2
_space_group_name_Hall '-P 1'
_space_group_name_H-M_alt 'P -1'
_atom_sites_solution_hydrogens mixed
_atom_sites_solution_primary iterative
_audit_creation_date 2025-04-07
_audit_creation_method
;
Olex2 1.5-alpha
(compiled 2024.11.02 svn.r19aeb66f for OlexSys, GUI svn.r7078)
;
_audit_update_record
;
2025-05-27 deposited with the CCDC.	2025-11-28 downloaded from the CCDC.
;
_cell_angle_alpha 68.3950(10)
_cell_angle_beta 83.5880(10)
_cell_angle_gamma 75.9220(10)
_cell_formula_units_Z 1
_cell_length_a 8.3012(3)
_cell_length_b 12.6353(5)
_cell_length_c 14.2845(5)
_cell_measurement_reflns_used 9960
_cell_measurement_temperature 273.15
_cell_measurement_theta_max 27.59
_cell_measurement_theta_min 2.93
_cell_volume 1350.77(9)
_computing_cell_refinement 'SAINT V8.38A (Bruker, 2018)'
_computing_data_reduction 'SAINT V8.38A (Bruker, 2018)'
_computing_molecular_graphics 'Olex2 1.5-alpha (Dolomanov et al., 2009)'
_computing_publication_material 'Olex2 1.5-alpha (Dolomanov et al., 2009)'
_computing_structure_refinement 'SHELXL 2019/2 (Sheldrick, 2015)'
_computing_structure_solution 'olex2.solve 1.5-alpha (Bourhis et al., 2015)'
_diffrn_ambient_temperature 273.15
_diffrn_measured_fraction_theta_full 0.997
_diffrn_measured_fraction_theta_max 0.995
_diffrn_measurement_device_type 'CCD area detector'
_diffrn_measurement_method 'phi and omega scans'
_diffrn_radiation_monochromator graphite
_diffrn_radiation_type MoK\a
_diffrn_radiation_wavelength 0.71073
_diffrn_reflns_av_R_equivalents 0.0348
_diffrn_reflns_av_unetI/netI 0.0382
_diffrn_reflns_Laue_measured_fraction_full 0.997
_diffrn_reflns_Laue_measured_fraction_max 0.995
_diffrn_reflns_limit_h_max 10
_diffrn_reflns_limit_h_min -10
_diffrn_reflns_limit_k_max 16
_diffrn_reflns_limit_k_min -16
_diffrn_reflns_limit_l_max 18
_diffrn_reflns_limit_l_min -18
_diffrn_reflns_number 20960
_diffrn_reflns_point_group_measured_fraction_full 0.997
_diffrn_reflns_point_group_measured_fraction_max 0.995
_diffrn_reflns_theta_full 25.242
_diffrn_reflns_theta_max 27.522
_diffrn_reflns_theta_min 2.991
_diffrn_source_current 30.0
_diffrn_source_power 1.35
_diffrn_source_voltage 45.0
_exptl_absorpt_coefficient_mu 3.014
_exptl_absorpt_correction_type none
_exptl_crystal_colour 'clear light colourless'
_exptl_crystal_colour_lustre clear
_exptl_crystal_colour_modifier light
_exptl_crystal_colour_primary colourless
_exptl_crystal_density_diffrn 1.933
_exptl_crystal_description block
_exptl_crystal_F_000 770
_exptl_crystal_size_max 0.25
_exptl_crystal_size_mid 0.24
_exptl_crystal_size_min 0.22
_refine_diff_density_max 1.926
_refine_diff_density_min -0.841
_refine_diff_density_rms 0.107
_refine_ls_extinction_coef 0.00085(18)
_refine_ls_extinction_expression Fc^*^=kFc[1+0.001xFc^2^\l^3^/sin(2\q)]^-1/4^
_refine_ls_extinction_method 'SHELXL-2019/2 (Sheldrick 2019)'
_refine_ls_goodness_of_fit_ref 1.059
_refine_ls_hydrogen_treatment mixed
_refine_ls_matrix_type full
_refine_ls_number_parameters 378
_refine_ls_number_reflns 6197
_refine_ls_number_restraints 1
_refine_ls_restrained_S_all 1.059
_refine_ls_R_factor_all 0.0405
_refine_ls_R_factor_gt 0.0286
_refine_ls_shift/su_max 0.001
_refine_ls_shift/su_mean 0.000
_refine_ls_structure_factor_coef Fsqd
_refine_ls_weighting_details 'w=1/[\s^2^(Fo^2^)+(0.0131P)^2^+2.3598P] where P=(Fo^2^+2Fc^2^)/3'
_refine_ls_weighting_scheme calc
_refine_ls_wR_factor_gt 0.0542
_refine_ls_wR_factor_ref 0.0601
_reflns_Friedel_coverage 0.000
_reflns_number_gt 5321
_reflns_number_total 6197
_reflns_threshold_expression 'I > 2\s(I)'
_cod_data_source_file d5ce00940e2.cif
_cod_data_source_block a
_cod_database_code 7251358
_shelx_shelxl_version_number 2019/2
_shelx_space_group_comment
;
The symmetry employed for this shelxl refinement is uniquely defined
by the following loop, which should always be used as a source of
symmetry information in preference to the above space-group names.
They are only intended as comments.
;
_shelx_estimated_absorpt_t_max 0.557
_shelx_estimated_absorpt_t_min 0.520
_olex2_refinement_description
;
1. Fixed Uiso
 At 1.2 times of:
  All C(H) groups, All C(H,H) groups
 At 1.5 times of:
  All O(H,H) groups
2. Restrained distances
 Dy1-H3A \\sim Dy1-H3B
 with sigma of 0.02
3.a Free rotating group:
 O3(H3A,H3B)
3.b Secondary CH2 refined with riding coordinates:
 C6(H6A,H6B), C13(H13A,H13B), C7(H7A,H7B)
3.c Aromatic/amide H refined with riding coordinates:
 C1(H1A), C18(H18), C12(H12), C2(H2), C17(H17), C15(H15), C4(H4), C9(H9),
 C11(H11), C16(H16), C10(H10), C3(H3)
;
_olex2_submission_special_instructions 'No special instructions were received'

loop_
_space_group_symop_operation_xyz
'x, y, z'
'-x, -y, -z'

loop_
_atom_site_label
_atom_site_type_symbol
_atom_site_fract_x
_atom_site_fract_y
_atom_site_fract_z
_atom_site_U_iso_or_equiv
_atom_site_adp_type
_atom_site_occupancy
_atom_site_site_symmetry_order
_atom_site_calc_flag
_atom_site_refinement_flags_posn
_atom_site_refinement_flags_adp
_atom_site_refinement_flags_occupancy
_atom_site_disorder_assembly
_atom_site_disorder_group
Dy1 Dy 0.42520(2) 0.41524(2) 0.62619(2) 0.02576(6) Uani 1 1 d D . . . .
S2 S 0.01162(11) 0.61214(8) 0.61680(7) 0.0341(2) Uani 1 1 d . . . . .
S1 S 0.25054(14) -0.00044(10) 0.77548(8) 0.0484(3) Uani 1 1 d . . . . .
O1 O 0.6320(3) 0.4992(2) 0.53906(19) 0.0294(6) Uani 1 1 d . . . . .
O3 O 0.2045(3) 0.3224(2) 0.6293(2) 0.0403(6) Uani 1 1 d G . . . .
H3A H 0.192174 0.258513 0.674670 0.061 Uiso 1 1 d DG U . . .
H3B H 0.160435 0.324078 0.577630 0.061 Uiso 1 1 d DG U . . .
O2 O 0.1860(3) 0.5612(2) 0.64056(19) 0.0372(6) Uani 1 1 d . . . . .
O4 O -0.0965(3) 0.5328(3) 0.6558(2) 0.0541(8) Uani 1 1 d . . . . .
F1 F -0.2027(4) 0.7627(3) 0.6772(3) 0.0908(11) Uani 1 1 d . . . . .
O5 O -0.0160(4) 0.6895(3) 0.5148(2) 0.0574(8) Uani 1 1 d . . . . .
N4 N 0.6603(3) 0.2672(3) 0.7397(2) 0.0298(6) Uani 1 1 d . . . . .
N1 N 0.5223(4) 0.4938(3) 0.7464(2) 0.0328(7) Uani 1 1 d . . . . .
N3 N 0.5624(4) 0.2456(3) 0.5705(2) 0.0361(7) Uani 1 1 d . . . . .
N2 N 0.3310(4) 0.3110(3) 0.8127(2) 0.0322(7) Uani 1 1 d . . . . .
F2 F -0.0227(4) 0.6490(3) 0.7864(2) 0.0837(10) Uani 1 1 d . . . . .
C1 C 0.4497(5) 0.5975(4) 0.7547(3) 0.0440(10) Uani 1 1 d . . . . .
H1A H 0.367546 0.646649 0.709483 0.053 Uiso 1 1 calc R U . . .
F3 F 0.0459(4) 0.7876(3) 0.6613(3) 0.0841(10) Uani 1 1 d . . . . .
O8 O 0.1974(6) 0.1149(3) 0.7799(3) 0.0974(14) Uani 1 1 d . . . . .
C18 C 0.4967(5) 0.2187(4) 0.5021(3) 0.0450(10) Uani 1 1 d . . . . .
H18 H 0.394213 0.263308 0.475791 0.054 Uiso 1 1 calc R U . . .
C12 C 0.1955(5) 0.3514(4) 0.8589(3) 0.0431(10) Uani 1 1 d . . . . .
H12 H 0.116056 0.413056 0.819870 0.052 Uiso 1 1 calc R U . . .
F4 F -0.0294(4) -0.0380(3) 0.8686(3) 0.1075(13) Uani 1 1 d . . . . .
O6 O 0.4167(4) -0.0542(4) 0.8012(3) 0.0919(13) Uani 1 1 d . . . . .
C6 C 0.7444(5) 0.3192(3) 0.7926(3) 0.0368(9) Uani 1 1 d . . . . .
H6A H 0.842733 0.339752 0.753353 0.044 Uiso 1 1 calc R U . . .
H6B H 0.781206 0.260312 0.856972 0.044 Uiso 1 1 calc R U . . .
C13 C 0.7858(5) 0.2177(3) 0.6763(3) 0.0391(9) Uani 1 1 d . . . . .
H13A H 0.863395 0.151377 0.719335 0.047 Uiso 1 1 calc R U . . .
H13B H 0.847805 0.275814 0.636178 0.047 Uiso 1 1 calc R U . . .
C5 C 0.6423(4) 0.4248(3) 0.8111(3) 0.0331(8) Uani 1 1 d . . . . .
C7 C 0.5870(5) 0.1724(3) 0.8141(3) 0.0364(8) Uani 1 1 d . . . . .
H7A H 0.670842 0.119105 0.861726 0.044 Uiso 1 1 calc R U . . .
H7B H 0.552106 0.128967 0.779384 0.044 Uiso 1 1 calc R U . . .
C8 C 0.4413(4) 0.2193(3) 0.8699(3) 0.0316(8) Uani 1 1 d . . . . .
C14 C 0.7087(5) 0.1794(3) 0.6078(3) 0.0360(8) Uani 1 1 d . . . . .
C2 C 0.4903(6) 0.6348(5) 0.8263(4) 0.0604(13) Uani 1 1 d . . . . .
H2 H 0.439131 0.708122 0.828255 0.073 Uiso 1 1 calc R U . . .
C17 C 0.5731(6) 0.1294(4) 0.4693(3) 0.0519(11) Uani 1 1 d . . . . .
H17 H 0.524958 0.115225 0.420611 0.062 Uiso 1 1 calc R U . . .
C15 C 0.7912(5) 0.0859(4) 0.5801(3) 0.0489(11) Uani 1 1 d . . . . .
H15 H 0.891922 0.040554 0.608722 0.059 Uiso 1 1 calc R U . . .
C4 C 0.6833(5) 0.4554(4) 0.8875(3) 0.0491(11) Uani 1 1 d . . . . .
H4 H 0.762131 0.403902 0.933962 0.059 Uiso 1 1 calc R U . . .
C9 C 0.4203(5) 0.1708(4) 0.9729(3) 0.0430(10) Uani 1 1 d . . . . .
H9 H 0.500022 0.108241 1.010661 0.052 Uiso 1 1 calc R U . . .
C11 C 0.1661(5) 0.3068(4) 0.9616(3) 0.0538(12) Uani 1 1 d . . . . .
H11 H 0.070003 0.338389 0.990987 0.065 Uiso 1 1 calc R U . . .
F6 F 0.1652(6) -0.0780(6) 0.9640(3) 0.171(3) Uani 1 1 d . . . . .
C16 C 0.7226(6) 0.0607(4) 0.5099(3) 0.0555(12) Uani 1 1 d . . . . .
H16 H 0.776222 -0.001575 0.489981 0.067 Uiso 1 1 calc R U . . .
F5 F 0.1603(6) -0.1885(3) 0.8904(5) 0.188(3) Uani 1 1 d . . . . .
O7 O 0.1901(6) -0.0086(5) 0.6922(3) 0.1232(19) Uani 1 1 d . . . . .
C10 C 0.2818(6) 0.2151(4) 1.0191(3) 0.0529(12) Uani 1 1 d . . . . .
H10 H 0.266191 0.183556 1.088501 0.063 Uiso 1 1 calc R U . . .
C3 C 0.6082(6) 0.5610(5) 0.8947(4) 0.0636(14) Uani 1 1 d . . . . .
H3 H 0.636499 0.582559 0.945250 0.076 Uiso 1 1 calc R U . . .
C19 C -0.0446(6) 0.7087(4) 0.6894(4) 0.0548(12) Uani 1 1 d . . . . .
C20 C 0.1281(7) -0.0773(5) 0.8785(5) 0.0764(17) Uani 1 1 d . . . . .
H1 H 0.691(5) 0.506(4) 0.563(3) 0.029(12) Uiso 1 1 d . . . . .

loop_
_atom_site_aniso_label
_atom_site_aniso_U_11
_atom_site_aniso_U_22
_atom_site_aniso_U_33
_atom_site_aniso_U_23
_atom_site_aniso_U_13
_atom_site_aniso_U_12
Dy1 0.02548(9) 0.02606(9) 0.02409(9) -0.00538(6) -0.00351(6) -0.00688(6)
S2 0.0287(5) 0.0375(5) 0.0354(5) -0.0104(4) -0.0029(4) -0.0089(4)
S1 0.0540(7) 0.0461(6) 0.0425(6) -0.0061(5) -0.0083(5) -0.0183(5)
O1 0.0264(13) 0.0357(14) 0.0276(13) -0.0074(11) -0.0052(10) -0.0134(11)
O3 0.0425(16) 0.0413(16) 0.0388(15) -0.0082(13) -0.0094(12) -0.0178(13)
O2 0.0297(13) 0.0402(15) 0.0438(15) -0.0184(13) -0.0046(11) -0.0043(11)
O4 0.0424(17) 0.0506(18) 0.071(2) -0.0168(16) 0.0039(15) -0.0229(14)
F1 0.0488(18) 0.086(2) 0.132(3) -0.054(2) 0.0040(18) 0.0168(16)
O5 0.0507(18) 0.074(2) 0.0384(17) -0.0020(15) -0.0125(13) -0.0194(16)
N4 0.0286(15) 0.0301(16) 0.0288(15) -0.0062(13) -0.0044(12) -0.0078(13)
N1 0.0323(16) 0.0359(17) 0.0305(16) -0.0108(14) -0.0006(12) -0.0098(14)
N3 0.0358(17) 0.0344(17) 0.0377(18) -0.0120(14) -0.0064(13) -0.0057(14)
N2 0.0317(16) 0.0369(17) 0.0262(15) -0.0047(13) 0.0011(12) -0.0150(14)
F2 0.106(3) 0.095(2) 0.0523(18) -0.0395(18) 0.0049(17) -0.008(2)
C1 0.039(2) 0.042(2) 0.054(3) -0.022(2) -0.0003(19) -0.0080(18)
F3 0.085(2) 0.0616(19) 0.126(3) -0.052(2) 0.008(2) -0.0275(17)
O8 0.127(4) 0.044(2) 0.118(4) -0.015(2) -0.002(3) -0.035(2)
C18 0.045(2) 0.042(2) 0.049(2) -0.018(2) -0.0096(19) -0.0044(19)
C12 0.036(2) 0.046(2) 0.040(2) -0.0062(19) -0.0005(17) -0.0100(18)
F4 0.053(2) 0.095(3) 0.123(3) 0.010(2) 0.0114(19) -0.0053(18)
O6 0.050(2) 0.099(3) 0.092(3) 0.002(2) -0.006(2) -0.008(2)
C6 0.033(2) 0.038(2) 0.036(2) -0.0060(17) -0.0100(16) -0.0087(17)
C13 0.0290(19) 0.042(2) 0.039(2) -0.0091(18) -0.0046(16) -0.0011(17)
C5 0.0312(19) 0.041(2) 0.0286(19) -0.0081(16) 0.0003(14) -0.0172(17)
C7 0.041(2) 0.0275(19) 0.034(2) -0.0021(16) -0.0043(16) -0.0080(16)
C8 0.0339(19) 0.0317(19) 0.0290(19) -0.0045(15) -0.0028(15) -0.0157(16)
C14 0.037(2) 0.033(2) 0.032(2) -0.0069(16) 0.0027(15) -0.0033(16)
C2 0.057(3) 0.064(3) 0.080(4) -0.050(3) 0.007(3) -0.017(3)
C17 0.068(3) 0.044(3) 0.051(3) -0.024(2) -0.004(2) -0.014(2)
C15 0.047(3) 0.043(2) 0.047(3) -0.014(2) -0.001(2) 0.005(2)
C4 0.050(3) 0.065(3) 0.040(2) -0.021(2) -0.0085(19) -0.017(2)
C9 0.048(2) 0.042(2) 0.034(2) -0.0030(18) -0.0055(18) -0.0148(19)
C11 0.043(2) 0.072(3) 0.043(3) -0.016(2) 0.0118(19) -0.018(2)
F6 0.111(3) 0.281(7) 0.049(2) 0.006(3) -0.003(2) -0.016(4)
C16 0.073(3) 0.039(2) 0.054(3) -0.022(2) 0.007(2) -0.006(2)
F5 0.153(4) 0.047(2) 0.285(7) 0.000(3) 0.101(4) -0.020(3)
O7 0.110(4) 0.221(6) 0.081(3) -0.091(4) 0.003(3) -0.056(4)
C10 0.059(3) 0.072(3) 0.026(2) -0.009(2) 0.0052(19) -0.027(3)
C3 0.069(3) 0.088(4) 0.061(3) -0.051(3) 0.000(3) -0.028(3)
C19 0.043(3) 0.050(3) 0.073(3) -0.028(3) 0.003(2) -0.005(2)
C20 0.055(3) 0.055(3) 0.083(4) 0.006(3) 0.003(3) 0.004(3)

loop_
_atom_type_symbol
_atom_type_description
_atom_type_scat_dispersion_real
_atom_type_scat_dispersion_imag
_atom_type_scat_source
C C 0.0033 0.0016 'International Tables Vol C Tables 4.2.6.8 and 6.1.1.4'
H H 0.0000 0.0000 'International Tables Vol C Tables 4.2.6.8 and 6.1.1.4'
Dy Dy -0.1892 4.4098 'International Tables Vol C Tables 4.2.6.8 and 6.1.1.4'
F F 0.0171 0.0103 'International Tables Vol C Tables 4.2.6.8 and 6.1.1.4'
N N 0.0061 0.0033 'International Tables Vol C Tables 4.2.6.8 and 6.1.1.4'
O O 0.0106 0.0060 'International Tables Vol C Tables 4.2.6.8 and 6.1.1.4'
S S 0.1246 0.1234 'International Tables Vol C Tables 4.2.6.8 and 6.1.1.4'

loop_
_geom_angle_atom_site_label_1
_geom_angle_atom_site_label_2
_geom_angle_atom_site_label_3
_geom_angle
_geom_angle_site_symmetry_1
_geom_angle_site_symmetry_3
_geom_angle_publ_flag
O1 Dy1 O1 69.30(11) . 2_666 ?
O1 Dy1 O3 82.85(9) 2_666 . ?
O1 Dy1 O3 148.53(9) . . ?
O1 Dy1 O2 82.50(9) 2_666 . ?
O1 Dy1 O2 110.55(9) . . ?
O1 Dy1 N4 138.89(9) 2_666 . ?
O1 Dy1 N4 84.06(9) . . ?
O1 Dy1 N1 130.57(9) 2_666 . ?
O1 Dy1 N1 76.37(9) . . ?
O1 Dy1 N3 85.66(10) . . ?
O1 Dy1 N3 81.37(10) 2_666 . ?
O1 Dy1 N2 149.89(9) 2_666 . ?
O1 Dy1 N2 140.30(9) . . ?
O3 Dy1 O2 78.79(9) . . ?
O3 Dy1 N4 109.79(9) . . ?
O3 Dy1 N1 134.80(9) . . ?
O3 Dy1 N3 75.64(10) . . ?
O3 Dy1 N2 69.66(9) . . ?
O2 Dy1 N4 137.46(9) . . ?
O2 Dy1 N1 77.40(9) . . ?
O2 Dy1 N3 151.19(9) . . ?
O2 Dy1 N2 80.37(9) . . ?
N4 Dy1 N2 65.48(9) . . ?
N1 Dy1 N4 67.35(9) . . ?
N1 Dy1 N2 68.86(9) . . ?
N3 Dy1 N4 65.43(9) . . ?
N3 Dy1 N1 130.76(10) . . ?
N3 Dy1 N2 102.63(10) . . ?
O2 S2 C19 101.94(19) . . ?
O4 S2 O2 115.00(17) . . ?
O4 S2 O5 115.31(19) . . ?
O4 S2 C19 104.4(2) . . ?
O5 S2 O2 114.14(17) . . ?
O5 S2 C19 103.8(2) . . ?
O8 S1 C20 99.9(3) . . ?
O6 S1 O8 114.6(3) . . ?
O6 S1 C20 105.5(2) . . ?
O7 S1 O8 112.2(3) . . ?
O7 S1 O6 118.5(3) . . ?
O7 S1 C20 103.3(3) . . ?
Dy1 O1 Dy1 110.70(11) . 2_666 ?
Dy1 O1 H1 120(3) . . ?
Dy1 O1 H1 128(3) 2_666 . ?
H1 O1 Dy1 120(3) . . ?
H1 O1 Dy1 128(3) . 2_666 ?
H1 O1 H1 0(7) . . ?
Dy1 O3 H3A 123.6 . . ?
Dy1 O3 H3B 125.3 . . ?
H3A O3 H3B 104.4 . . ?
S2 O2 Dy1 145.62(16) . . ?
C6 N4 Dy1 113.4(2) . . ?
C6 N4 C7 110.1(3) . . ?
C13 N4 Dy1 108.4(2) . . ?
C13 N4 C6 108.2(3) . . ?
C13 N4 C7 109.1(3) . . ?
C7 N4 Dy1 107.6(2) . . ?
C1 N1 Dy1 123.5(3) . . ?
C5 N1 Dy1 118.9(2) . . ?
C5 N1 C1 117.4(3) . . ?
C18 N3 Dy1 123.2(3) . . ?
C14 N3 Dy1 119.7(2) . . ?
C14 N3 C18 117.1(3) . . ?
C12 N2 Dy1 125.3(2) . . ?
C12 N2 C8 117.2(3) . . ?
C8 N2 Dy1 116.6(2) . . ?
N1 C1 H1A 118.2 . . ?
N1 C1 C2 123.6(4) . . ?
C2 C1 H1A 118.2 . . ?
N3 C18 H18 118.3 . . ?
N3 C18 C17 123.4(4) . . ?
C17 C18 H18 118.3 . . ?
N2 C12 H12 118.2 . . ?
N2 C12 C11 123.6(4) . . ?
C11 C12 H12 118.2 . . ?
N4 C6 H6A 108.4 . . ?
N4 C6 H6B 108.4 . . ?
N4 C6 C5 115.7(3) . . ?
H6A C6 H6B 107.4 . . ?
C5 C6 H6A 108.4 . . ?
C5 C6 H6B 108.4 . . ?
N4 C13 H13A 109.2 . . ?
N4 C13 H13B 109.2 . . ?
N4 C13 C14 112.1(3) . . ?
H13A C13 H13B 107.9 . . ?
C14 C13 H13A 109.2 . . ?
C14 C13 H13B 109.2 . . ?
N1 C5 C6 118.4(3) . . ?
N1 C5 C4 121.5(4) . . ?
C4 C5 C6 119.8(3) . . ?
N4 C7 H7A 109.3 . . ?
N4 C7 H7B 109.3 . . ?
N4 C7 C8 111.7(3) . . ?
H7A C7 H7B 108.0 . . ?
C8 C7 H7A 109.3 . . ?
C8 C7 H7B 109.3 . . ?
N2 C8 C7 115.4(3) . . ?
N2 C8 C9 122.2(4) . . ?
C9 C8 C7 122.4(3) . . ?
N3 C14 C13 115.9(3) . . ?
N3 C14 C15 122.7(4) . . ?
C15 C14 C13 121.2(4) . . ?
C1 C2 H2 120.9 . . ?
C3 C2 C1 118.2(4) . . ?
C3 C2 H2 120.9 . . ?
C18 C17 H17 120.6 . . ?
C18 C17 C16 118.8(4) . . ?
C16 C17 H17 120.6 . . ?
C14 C15 H15 120.4 . . ?
C16 C15 C14 119.1(4) . . ?
C16 C15 H15 120.4 . . ?
C5 C4 H4 119.9 . . ?
C3 C4 C5 120.1(4) . . ?
C3 C4 H4 119.9 . . ?
C8 C9 H9 120.2 . . ?
C10 C9 C8 119.6(4) . . ?
C10 C9 H9 120.2 . . ?
C12 C11 H11 120.8 . . ?
C10 C11 C12 118.4(4) . . ?
C10 C11 H11 120.8 . . ?
C17 C16 H16 120.6 . . ?
C15 C16 C17 118.9(4) . . ?
C15 C16 H16 120.6 . . ?
C9 C10 C11 119.0(4) . . ?
C9 C10 H10 120.5 . . ?
C11 C10 H10 120.5 . . ?
C2 C3 H3 120.5 . . ?
C4 C3 C2 119.0(4) . . ?
C4 C3 H3 120.5 . . ?
F1 C19 S2 110.3(3) . . ?
F2 C19 S2 110.8(3) . . ?
F2 C19 F1 107.8(4) . . ?
F3 C19 S2 111.2(3) . . ?
F3 C19 F1 108.5(4) . . ?
F3 C19 F2 108.1(4) . . ?
F4 C20 S1 114.1(4) . . ?
F4 C20 F6 107.6(5) . . ?
F4 C20 F5 107.8(6) . . ?
F6 C20 S1 112.6(5) . . ?
F6 C20 F5 103.5(6) . . ?
F5 C20 S1 110.5(4) . . ?

loop_
_geom_bond_atom_site_label_1
_geom_bond_atom_site_label_2
_geom_bond_distance
_geom_bond_site_symmetry_2
_geom_bond_publ_flag
Dy1 O1 2.249(2) . ?
Dy1 O1 2.256(3) 2_666 ?
Dy1 O3 2.392(2) . ?
Dy1 O2 2.407(2) . ?
Dy1 N4 2.576(3) . ?
Dy1 N1 2.557(3) . ?
Dy1 N3 2.528(3) . ?
Dy1 N2 2.627(3) . ?
S2 O2 1.456(3) . ?
S2 O4 1.427(3) . ?
S2 O5 1.431(3) . ?
S2 C19 1.825(5) . ?
S1 O8 1.439(4) . ?
S1 O6 1.404(4) . ?
S1 O7 1.388(4) . ?
S1 C20 1.799(6) . ?
O1 H1 0.67(4) . ?
O1 H1 0.67(4) . ?
O3 H3A 0.8504 . ?
O3 H3B 0.8505 . ?
F1 C19 1.321(5) . ?
N4 C6 1.483(4) . ?
N4 C13 1.480(5) . ?
N4 C7 1.485(4) . ?
N1 C1 1.344(5) . ?
N1 C5 1.340(4) . ?
N3 C18 1.350(5) . ?
N3 C14 1.334(5) . ?
N2 C12 1.327(5) . ?
N2 C8 1.342(4) . ?
F2 C19 1.319(5) . ?
C1 H1A 0.9300 . ?
C1 C2 1.375(6) . ?
F3 C19 1.312(5) . ?
C18 H18 0.9300 . ?
C18 C17 1.367(6) . ?
C12 H12 0.9300 . ?
C12 C11 1.382(6) . ?
F4 C20 1.284(6) . ?
C6 H6A 0.9700 . ?
C6 H6B 0.9700 . ?
C6 C5 1.492(5) . ?
C13 H13A 0.9700 . ?
C13 H13B 0.9700 . ?
C13 C14 1.496(5) . ?
C5 C4 1.383(5) . ?
C7 H7A 0.9700 . ?
C7 H7B 0.9700 . ?
C7 C8 1.495(5) . ?
C8 C9 1.379(5) . ?
C14 C15 1.384(5) . ?
C2 H2 0.9300 . ?
C2 C3 1.372(7) . ?
C17 H17 0.9300 . ?
C17 C16 1.377(6) . ?
C15 H15 0.9300 . ?
C15 C16 1.371(6) . ?
C4 H4 0.9300 . ?
C4 C3 1.364(6) . ?
C9 H9 0.9300 . ?
C9 C10 1.364(6) . ?
C11 H11 0.9300 . ?
C11 C10 1.369(6) . ?
F6 C20 1.289(8) . ?
C16 H16 0.9300 . ?
F5 C20 1.314(7) . ?
C10 H10 0.9300 . ?
C3 H3 0.9300 . ?

loop_
_geom_torsion_atom_site_label_1
_geom_torsion_atom_site_label_2
_geom_torsion_atom_site_label_3
_geom_torsion_atom_site_label_4
_geom_torsion
_geom_torsion_site_symmetry_1
_geom_torsion_site_symmetry_2
_geom_torsion_site_symmetry_3
_geom_torsion_site_symmetry_4
_geom_torsion_publ_flag
Dy1 N4 C6 C5 26.5(4) . . . . ?
Dy1 N4 C13 C14 -47.8(3) . . . . ?
Dy1 N4 C7 C8 -53.8(3) . . . . ?
Dy1 N1 C1 C2 173.1(3) . . . . ?
Dy1 N1 C5 C6 16.0(4) . . . . ?
Dy1 N1 C5 C4 -170.5(3) . . . . ?
Dy1 N3 C18 C17 177.8(3) . . . . ?
Dy1 N3 C14 C13 -4.0(4) . . . . ?
Dy1 N3 C14 C15 -179.5(3) . . . . ?
Dy1 N2 C12 C11 -167.0(3) . . . . ?
Dy1 N2 C8 C7 -13.3(4) . . . . ?
Dy1 N2 C8 C9 167.7(3) . . . . ?
O2 S2 C19 F1 -179.5(3) . . . . ?
O2 S2 C19 F2 -60.2(4) . . . . ?
O2 S2 C19 F3 60.1(4) . . . . ?
O4 S2 O2 Dy1 58.8(3) . . . . ?
O4 S2 C19 F1 -59.5(4) . . . . ?
O4 S2 C19 F2 59.8(4) . . . . ?
O4 S2 C19 F3 -179.9(3) . . . . ?
O5 S2 O2 Dy1 -77.7(3) . . . . ?
O5 S2 C19 F1 61.7(4) . . . . ?
O5 S2 C19 F2 -179.0(3) . . . . ?
O5 S2 C19 F3 -58.8(4) . . . . ?
N4 C6 C5 N1 -29.0(5) . . . . ?
N4 C6 C5 C4 157.3(3) . . . . ?
N4 C13 C14 N3 36.1(5) . . . . ?
N4 C13 C14 C15 -148.3(4) . . . . ?
N4 C7 C8 N2 46.3(4) . . . . ?
N4 C7 C8 C9 -134.7(4) . . . . ?
N1 C1 C2 C3 -1.8(7) . . . . ?
N1 C5 C4 C3 -4.1(6) . . . . ?
N3 C18 C17 C16 1.8(7) . . . . ?
N3 C14 C15 C16 1.4(6) . . . . ?
N2 C12 C11 C10 -0.8(7) . . . . ?
N2 C8 C9 C10 1.2(6) . . . . ?
C1 N1 C5 C6 -169.6(3) . . . . ?
C1 N1 C5 C4 4.0(5) . . . . ?
C1 C2 C3 C4 1.7(7) . . . . ?
O8 S1 C20 F4 59.7(6) . . . . ?
O8 S1 C20 F6 -63.3(5) . . . . ?
O8 S1 C20 F5 -178.5(5) . . . . ?
C18 N3 C14 C13 174.6(3) . . . . ?
C18 N3 C14 C15 -0.9(6) . . . . ?
C18 C17 C16 C15 -1.3(7) . . . . ?
C12 N2 C8 C7 176.6(3) . . . . ?
C12 N2 C8 C9 -2.4(5) . . . . ?
C12 C11 C10 C9 -0.5(7) . . . . ?
O6 S1 C20 F4 178.8(5) . . . . ?
O6 S1 C20 F6 55.8(5) . . . . ?
O6 S1 C20 F5 -59.4(6) . . . . ?
C6 N4 C13 C14 -171.2(3) . . . . ?
C6 N4 C7 C8 70.3(4) . . . . ?
C6 C5 C4 C3 169.4(4) . . . . ?
C13 N4 C6 C5 146.8(3) . . . . ?
C13 N4 C7 C8 -171.2(3) . . . . ?
C13 C14 C15 C16 -173.9(4) . . . . ?
C5 N1 C1 C2 -1.1(6) . . . . ?
C5 C4 C3 C2 1.0(7) . . . . ?
C7 N4 C6 C5 -94.2(4) . . . . ?
C7 N4 C13 C14 69.1(4) . . . . ?
C7 C8 C9 C10 -177.8(4) . . . . ?
C8 N2 C12 C11 2.2(6) . . . . ?
C8 C9 C10 C11 0.3(7) . . . . ?
C14 N3 C18 C17 -0.7(6) . . . . ?
C14 C15 C16 C17 -0.2(7) . . . . ?
O7 S1 C20 F4 -56.1(6) . . . . ?
O7 S1 C20 F6 -179.1(5) . . . . ?
O7 S1 C20 F5 65.7(6) . . . . ?
C19 S2 O2 Dy1 171.0(3) . . . . ?
